data_7128032
loop_
_publ_author_name
'Duan, Longhui'
'Wang, Zhonggui'
'Zhao, Kun'
'Gu, Zhenhua'

_publ_section_title
;
 Enantioselective preparation of atropisomeric biaryl
 trifluoromethylsulfanes via ring-opening of cyclic diaryliodoniums.
;
_journal_issue 32
_journal_name_full 'Chemical communications (Cambridge, England)'
_journal_page_first 3881
_journal_page_last 3884
_journal_paper_doi 10.1039/d1cc00171j
_journal_volume 57
_journal_year 2021
_chemical_formula_moiety 'C21 H19 I O2 S2'
_chemical_formula_sum 'C21 H19 I O2 S2'
_chemical_formula_weight 494.38
_space_group_crystal_system orthorhombic
_space_group_IT_number 19
_space_group_name_Hall 'P 2ac 2ab'
_space_group_name_H-M_alt 'P 21 21 21'
_atom_sites_solution_hydrogens geom
_atom_sites_solution_primary dual
_audit_creation_date 2020-10-12
_audit_creation_method
;
Olex2 1.3-alpha
(compiled 2020.09.11 svn.r3730fd0d for OlexSys, GUI svn.r6159)
;
_audit_update_record
;
2020-12-16 deposited with the CCDC.	2021-03-11 downloaded from the CCDC.
;
_cell_angle_alpha 90
_cell_angle_beta 90
_cell_angle_gamma 90
_cell_formula_units_Z 4
_cell_length_a 8.1814(3)
_cell_length_b 11.4924(4)
_cell_length_c 21.1523(8)
_cell_measurement_reflns_used 10713
_cell_measurement_temperature 100.01(10)
_cell_measurement_theta_max 29.0480
_cell_measurement_theta_min 2.5960
_cell_volume 1988.82(13)
_computing_cell_refinement 'CrysAlisPro 1.171.38.43f (Rigaku OD, 2015)'
_computing_data_collection 'CrysAlisPro 1.171.38.43f (Rigaku OD, 2015)'
_computing_data_reduction 'CrysAlisPro 1.171.38.43f (Rigaku OD, 2015)'
_computing_molecular_graphics 'Olex2 1.3-alpha (Dolomanov et al., 2009)'
_computing_publication_material 'Olex2 1.3-alpha (Dolomanov et al., 2009)'
_computing_structure_refinement 'SHELXL 2018/3 (Sheldrick, 2015)'
_computing_structure_solution 'SHELXT  (Sheldrick, 2015)'
_diffrn_ambient_environment N~2~
_diffrn_ambient_temperature 100.01(10)
_diffrn_detector 'CCD plate'
_diffrn_detector_area_resol_mean 5.2684
_diffrn_detector_type AtlasS2
_diffrn_measured_fraction_theta_full 1.000
_diffrn_measured_fraction_theta_max 0.923
_diffrn_measurement_details
;
List of Runs (angles in degrees, time in seconds):

  # Type    Start    End  Width  t~exp~   \w     \q     \k     \f   Frames
#--------------------------------------------------------------------------
  1  \w    -20.00  30.00   1.00    2.01    --  -11.27 -99.00 -30.00   50
  2  \w    -36.00  63.00   1.00    2.01    --  -11.27  37.00-180.00   99
  3  \w    -12.00  86.00   1.00    2.01    --   11.90  37.00-120.00   98
  4  \w    -20.00  23.00   1.00    2.01    --   11.90 -99.00  60.00   43
  5  \w     -8.00  17.00   1.00    2.01    --   11.90-113.00  82.00   25
  6  \w    -63.00  32.00   1.00    2.01    --   11.90 -37.00-120.00   95
;
_diffrn_measurement_device 'four-circle diffractometer'
_diffrn_measurement_device_type 'SuperNova, Dual, Cu at zero, AtlasS2'
_diffrn_measurement_method '\w scans'
_diffrn_orient_matrix_type 'CrysAlisPro convention (1999,Acta A55,543-557)'
_diffrn_orient_matrix_UB_11 -0.0690740000
_diffrn_orient_matrix_UB_12 -0.0002801000
_diffrn_orient_matrix_UB_13 -0.0202414000
_diffrn_orient_matrix_UB_21 -0.0509825000
_diffrn_orient_matrix_UB_22 0.0134955000
_diffrn_orient_matrix_UB_23 0.0261216000
_diffrn_orient_matrix_UB_31 0.0112075000
_diffrn_orient_matrix_UB_32 0.0602442000
_diffrn_orient_matrix_UB_33 -0.0059169000
_diffrn_radiation_monochromator mirror
_diffrn_radiation_probe x-ray
_diffrn_radiation_type 'Mo K\a'
_diffrn_radiation_wavelength 0.71073
_diffrn_reflns_av_R_equivalents 0.0474
_diffrn_reflns_av_unetI/netI 0.0437
_diffrn_reflns_Laue_measured_fraction_full 1.000
_diffrn_reflns_Laue_measured_fraction_max 0.923
_diffrn_reflns_limit_h_max 11
_diffrn_reflns_limit_h_min -10
_diffrn_reflns_limit_k_max 14
_diffrn_reflns_limit_k_min -15
_diffrn_reflns_limit_l_max 29
_diffrn_reflns_limit_l_min -28
_diffrn_reflns_number 21959
_diffrn_reflns_point_group_measured_fraction_full 1.000
_diffrn_reflns_point_group_measured_fraction_max 0.896
_diffrn_reflns_theta_full 25.242
_diffrn_reflns_theta_max 29.641
_diffrn_reflns_theta_min 1.926
_diffrn_source 'micro-focus sealed X-ray tube'
_diffrn_source_type 'SuperNova (Mo) X-ray Source'
_exptl_absorpt_coefficient_mu 1.833
_exptl_absorpt_correction_T_max 1.00000
_exptl_absorpt_correction_T_min 0.25211
_exptl_absorpt_correction_type multi-scan
_exptl_absorpt_process_details
;
CrysAlisPro 1.171.38.43f (Rigaku Oxford Diffraction, 2015)
Empirical absorption correction using spherical harmonics,
 implemented in SCALE3 ABSPACK scaling algorithm.
;
_exptl_crystal_colour colourless
_exptl_crystal_colour_primary colourless
_exptl_crystal_density_diffrn 1.651
_exptl_crystal_description block
_exptl_crystal_F_000 984
_exptl_crystal_size_max 0.13
_exptl_crystal_size_mid 0.11
_exptl_crystal_size_min 0.1
_refine_diff_density_max 0.733
_refine_diff_density_min -0.586
_refine_diff_density_rms 0.092
_refine_ls_abs_structure_details
;
 Flack x determined using 1831 quotients [(I+)-(I-)]/[(I+)+(I-)]
 (Parsons, Flack and Wagner, Acta Cryst. B69 (2013) 249-259).
;
_refine_ls_abs_structure_Flack -0.016(10)
_refine_ls_extinction_method none
_refine_ls_goodness_of_fit_ref 1.049
_refine_ls_hydrogen_treatment constr
_refine_ls_matrix_type full
_refine_ls_number_parameters 238
_refine_ls_number_reflns 5022
_refine_ls_number_restraints 0
_refine_ls_restrained_S_all 1.049
_refine_ls_R_factor_all 0.0333
_refine_ls_R_factor_gt 0.0288
_refine_ls_shift/su_max 0.001
_refine_ls_shift/su_mean 0.000
_refine_ls_structure_factor_coef Fsqd
_refine_ls_weighting_details 'w=1/[\s^2^(Fo^2^)+(0.0231P)^2^+0.1079P] where P=(Fo^2^+2Fc^2^)/3'
_refine_ls_weighting_scheme calc
_refine_ls_wR_factor_gt 0.0539
_refine_ls_wR_factor_ref 0.0562
_reflns_Friedel_coverage 0.714
_reflns_Friedel_fraction_full 1.000
_reflns_Friedel_fraction_max 0.861
_reflns_number_gt 4708
_reflns_number_total 5022
_reflns_threshold_expression 'I > 2\s(I)'
_cod_data_source_file d1cc00171j2.cif
_cod_data_source_block 8-149_2
_cod_depositor_comments 'Adding full bibliography for 7128032--7128034.cif.'
_cod_database_code 7128032
_shelx_shelxl_version_number 2018/3
_shelx_space_group_comment
;
The symmetry employed for this shelxl refinement is uniquely defined
by the following loop, which should always be used as a source of
symmetry information in preference to the above space-group names.
They are only intended as comments.
;
_reflns_odcompleteness_completeness 99.92
_reflns_odcompleteness_iscentric 1
_reflns_odcompleteness_theta 26.32
_olex2_refinement_description
;
1. Fixed Uiso
 At 1.2 times of:
  All C(H) groups
 At 1.5 times of:
  All C(H,H,H) groups
2.a Aromatic/amide H refined with riding coordinates:
 C3(H3), C4(H4), C11(H11), C12(H12), C13(H13), C17(H17), C18(H18), C19(H19),
 C20(H20), C21(H21)
2.b Idealised Me refined as rotating group:
 C7(H7A,H7B,H7C), C8(H8A,H8B,H8C), C15(H15A,H15B,H15C)
;
_olex2_submission_special_instructions 'No special instructions were received'
_oxdiff_exptl_absorpt_empirical_details
;
Empirical correction (ABSPACK) includes:
- Absorption correction using spherical harmonics
- Frame scaling
;
_oxdiff_exptl_absorpt_empirical_full_max 2.743
_oxdiff_exptl_absorpt_empirical_full_min 0.519

loop_
_space_group_symop_operation_xyz
'x, y, z'
'-x+1/2, -y, z+1/2'
'-x, y+1/2, -z+1/2'
'x+1/2, -y+1/2, -z'

loop_
_atom_site_label
_atom_site_type_symbol
_atom_site_fract_x
_atom_site_fract_y
_atom_site_fract_z
_atom_site_U_iso_or_equiv
_atom_site_adp_type
_atom_site_occupancy
_atom_site_site_symmetry_order
_atom_site_calc_flag
_atom_site_refinement_flags_posn
_atom_site_refinement_flags_adp
_atom_site_refinement_flags_occupancy
_atom_site_disorder_assembly
_atom_site_disorder_group
I1 I 0.54258(3) 0.62517(2) 0.34023(2) 0.02057(8) Uani 1 1 d . . . . .
S1 S 0.46501(12) 0.56498(8) 0.51575(4) 0.01727(19) Uani 1 1 d . . . . .
S2 S 0.44862(14) 0.49958(8) 0.60695(4) 0.0202(2) Uani 1 1 d . . . . .
O1 O 0.5440(5) 0.3954(2) 0.61385(12) 0.0329(7) Uani 1 1 d . . . . .
O2 O 0.2752(4) 0.4970(3) 0.61729(13) 0.0337(8) Uani 1 1 d . . . . .
C1 C 0.6178(4) 0.4060(3) 0.41590(16) 0.0121(7) Uani 1 1 d . . . . .
C2 C 0.6056(4) 0.2873(3) 0.43196(16) 0.0133(7) Uani 1 1 d . . . . .
C3 C 0.4997(4) 0.2173(3) 0.39778(17) 0.0167(8) Uani 1 1 d . . . . .
H3 H 0.490966 0.138874 0.407986 0.020 Uiso 1 1 calc R U . . .
C4 C 0.4070(4) 0.2615(3) 0.34902(17) 0.0180(8) Uani 1 1 d . . . . .
H4 H 0.336515 0.212062 0.327418 0.022 Uiso 1 1 calc R U . . .
C5 C 0.4155(4) 0.3780(3) 0.33103(15) 0.0150(7) Uani 1 1 d . . . . .
C6 C 0.5219(5) 0.4478(3) 0.36576(16) 0.0133(7) Uani 1 1 d . . . . .
C7 C 0.7035(5) 0.2379(3) 0.48618(17) 0.0173(8) Uani 1 1 d . . . . .
H7A H 0.817974 0.244486 0.476944 0.026 Uiso 1 1 calc R U . . .
H7B H 0.675625 0.157473 0.491989 0.026 Uiso 1 1 calc R U . . .
H7C H 0.679015 0.280393 0.524098 0.026 Uiso 1 1 calc R U . . .
C8 C 0.3151(5) 0.4212(4) 0.27618(18) 0.0236(9) Uani 1 1 d . . . . .
H8A H 0.386425 0.444143 0.242358 0.035 Uiso 1 1 calc R U . . .
H8B H 0.250952 0.486797 0.289370 0.035 Uiso 1 1 calc R U . . .
H8C H 0.243983 0.360245 0.261840 0.035 Uiso 1 1 calc R U . . .
C9 C 0.7324(4) 0.4829(3) 0.45172(16) 0.0131(7) Uani 1 1 d . . . . .
C10 C 0.6787(4) 0.5574(3) 0.49964(17) 0.0124(7) Uani 1 1 d . . . . .
C11 C 0.7856(5) 0.6312(3) 0.53162(16) 0.0177(7) Uani 1 1 d . . . . .
H11 H 0.746593 0.682269 0.562220 0.021 Uiso 1 1 calc R U . . .
C12 C 0.9507(5) 0.6275(3) 0.51720(16) 0.0188(7) Uani 1 1 d . . . . .
H12 H 1.024153 0.674072 0.539240 0.023 Uiso 1 1 calc R U . . .
C13 C 1.0060(4) 0.5543(3) 0.46996(17) 0.0182(8) Uani 1 1 d . . . . .
H13 H 1.116918 0.553273 0.460364 0.022 Uiso 1 1 calc R U . . .
C14 C 0.9009(4) 0.4824(3) 0.43640(17) 0.0137(7) Uani 1 1 d . . . . .
C15 C 0.9662(5) 0.4073(3) 0.38406(16) 0.0193(8) Uani 1 1 d . . . . .
H15A H 0.925981 0.435252 0.344218 0.029 Uiso 1 1 calc R U . . .
H15B H 0.930866 0.328507 0.390323 0.029 Uiso 1 1 calc R U . . .
H15C H 1.083460 0.410235 0.384192 0.029 Uiso 1 1 calc R U . . .
C16 C 0.5341(4) 0.6064(3) 0.65722(15) 0.0163(7) Uani 1 1 d . . . . .
C17 C 0.4599(5) 0.7146(3) 0.66067(16) 0.0187(7) Uani 1 1 d . . . . .
H17 H 0.372197 0.733060 0.634536 0.022 Uiso 1 1 calc R U . . .
C18 C 0.5191(6) 0.7947(3) 0.70391(18) 0.0253(9) Uani 1 1 d . . . . .
H18 H 0.470360 0.867524 0.707082 0.030 Uiso 1 1 calc R U . . .
C19 C 0.6496(6) 0.7674(4) 0.74222(18) 0.0291(10) Uani 1 1 d . . . . .
H19 H 0.687305 0.821017 0.771738 0.035 Uiso 1 1 calc R U . . .
C20 C 0.7242(6) 0.6605(4) 0.73674(19) 0.0304(11) Uani 1 1 d . . . . .
H20 H 0.814411 0.643460 0.761839 0.036 Uiso 1 1 calc R U . . .
C21 C 0.6675(5) 0.5784(4) 0.69477(19) 0.0246(9) Uani 1 1 d . . . . .
H21 H 0.717418 0.505903 0.691636 0.029 Uiso 1 1 calc R U . . .

loop_
_atom_site_aniso_label
_atom_site_aniso_U_11
_atom_site_aniso_U_22
_atom_site_aniso_U_33
_atom_site_aniso_U_23
_atom_site_aniso_U_13
_atom_site_aniso_U_12
I1 0.02343(12) 0.01693(12) 0.02134(12) 0.00527(11) -0.00649(11) -0.00176(11)
S1 0.0129(4) 0.0222(5) 0.0167(4) -0.0037(4) -0.0006(4) 0.0011(4)
S2 0.0238(5) 0.0173(5) 0.0196(5) -0.0029(4) 0.0061(4) -0.0054(4)
O1 0.056(2) 0.0149(14) 0.0275(14) 0.0014(12) 0.0086(16) 0.0028(15)
O2 0.0261(17) 0.0460(19) 0.0290(16) -0.0146(15) 0.0113(13) -0.0196(15)
C1 0.0088(16) 0.0149(19) 0.0126(17) -0.0005(14) 0.0034(14) 0.0004(13)
C2 0.0127(17) 0.0142(18) 0.0129(17) -0.0002(15) 0.0038(14) 0.0014(14)
C3 0.017(2) 0.0145(19) 0.0186(18) -0.0030(15) 0.0036(14) -0.0033(13)
C4 0.0130(17) 0.025(2) 0.0159(18) -0.0093(17) 0.0022(14) -0.0058(14)
C5 0.0110(16) 0.0212(18) 0.0128(17) -0.0016(18) 0.0011(12) -0.0003(14)
C6 0.0127(18) 0.0142(18) 0.0131(16) 0.0003(14) 0.0041(14) 0.0024(14)
C7 0.0190(19) 0.0136(19) 0.019(2) 0.0016(16) 0.0000(17) -0.0001(15)
C8 0.021(2) 0.028(2) 0.021(2) -0.0023(17) -0.0049(17) -0.0029(17)
C9 0.0144(18) 0.0137(19) 0.0113(17) 0.0046(15) -0.0007(14) 0.0009(14)
C10 0.0108(17) 0.0122(18) 0.0143(18) 0.0047(15) -0.0008(13) 0.0001(13)
C11 0.0229(19) 0.0145(18) 0.0156(18) -0.0006(17) -0.0016(14) -0.0034(17)
C12 0.0174(17) 0.0168(18) 0.0223(17) 0.0012(17) -0.0058(16) -0.0044(19)
C13 0.0113(19) 0.0171(19) 0.026(2) 0.0074(16) -0.0011(14) -0.0010(14)
C14 0.0144(18) 0.0111(18) 0.0156(18) 0.0053(15) -0.0009(14) -0.0007(14)
C15 0.0145(18) 0.022(2) 0.0210(18) 0.0009(15) 0.0022(17) 0.0007(16)
C16 0.0164(17) 0.0192(18) 0.0133(16) 0.0010(15) 0.0040(17) 0.0001(15)
C17 0.0165(17) 0.0212(19) 0.0183(17) 0.0027(16) -0.001(2) 0.0023(15)
C18 0.034(3) 0.018(2) 0.024(2) -0.0045(17) 0.0070(18) -0.0048(17)
C19 0.041(3) 0.035(3) 0.0116(19) -0.0001(18) -0.0003(18) -0.017(2)
C20 0.025(2) 0.044(3) 0.022(2) 0.0122(19) -0.0094(18) -0.0089(19)
C21 0.026(2) 0.023(2) 0.024(2) 0.0099(18) -0.0016(17) 0.0027(16)

loop_
_atom_type_symbol
_atom_type_description
_atom_type_scat_dispersion_real
_atom_type_scat_dispersion_imag
_atom_type_scat_source
C C 0.0033 0.0016 'International Tables Vol C Tables 4.2.6.8 and 6.1.1.4'
H H 0.0000 0.0000 'International Tables Vol C Tables 4.2.6.8 and 6.1.1.4'
I I -0.4742 1.8119 'International Tables Vol C Tables 4.2.6.8 and 6.1.1.4'
O O 0.0106 0.0060 'International Tables Vol C Tables 4.2.6.8 and 6.1.1.4'
S S 0.1246 0.1234 'International Tables Vol C Tables 4.2.6.8 and 6.1.1.4'

loop_
_geom_angle_atom_site_label_1
_geom_angle_atom_site_label_2
_geom_angle_atom_site_label_3
_geom_angle
_geom_angle_site_symmetry_1
_geom_angle_site_symmetry_3
_geom_angle_publ_flag
C10 S1 S2 102.90(12) . . ?
O1 S2 S1 111.17(12) . . ?
O1 S2 C16 107.61(18) . . ?
O2 S2 S1 102.29(14) . . ?
O2 S2 O1 120.3(2) . . ?
O2 S2 C16 108.27(17) . . ?
C16 S2 S1 106.39(11) . . ?
C2 C1 C9 119.7(3) . . ?
C6 C1 C2 118.3(3) . . ?
C6 C1 C9 122.1(3) . . ?
C1 C2 C7 120.6(3) . . ?
C3 C2 C1 118.7(3) . . ?
C3 C2 C7 120.7(3) . . ?
C2 C3 H3 119.3 . . ?
C4 C3 C2 121.4(3) . . ?
C4 C3 H3 119.3 . . ?
C3 C4 H4 118.9 . . ?
C3 C4 C5 122.1(3) . . ?
C5 C4 H4 118.9 . . ?
C4 C5 C6 116.1(3) . . ?
C4 C5 C8 120.0(3) . . ?
C6 C5 C8 123.9(3) . . ?
C1 C6 I1 118.5(3) . . ?
C5 C6 I1 118.0(3) . . ?
C5 C6 C1 123.4(3) . . ?
C2 C7 H7A 109.5 . . ?
C2 C7 H7B 109.5 . . ?
C2 C7 H7C 109.5 . . ?
H7A C7 H7B 109.5 . . ?
H7A C7 H7C 109.5 . . ?
H7B C7 H7C 109.5 . . ?
C5 C8 H8A 109.5 . . ?
C5 C8 H8B 109.5 . . ?
C5 C8 H8C 109.5 . . ?
H8A C8 H8B 109.5 . . ?
H8A C8 H8C 109.5 . . ?
H8B C8 H8C 109.5 . . ?
C10 C9 C1 122.2(3) . . ?
C10 C9 C14 118.4(3) . . ?
C14 C9 C1 119.5(3) . . ?
C9 C10 S1 118.5(3) . . ?
C11 C10 S1 119.5(3) . . ?
C11 C10 C9 121.8(3) . . ?
C10 C11 H11 120.5 . . ?
C12 C11 C10 119.1(4) . . ?
C12 C11 H11 120.5 . . ?
C11 C12 H12 120.1 . . ?
C13 C12 C11 119.8(3) . . ?
C13 C12 H12 120.1 . . ?
C12 C13 H13 119.0 . . ?
C12 C13 C14 122.0(3) . . ?
C14 C13 H13 119.0 . . ?
C9 C14 C15 121.2(3) . . ?
C13 C14 C9 118.9(3) . . ?
C13 C14 C15 119.9(3) . . ?
C14 C15 H15A 109.5 . . ?
C14 C15 H15B 109.5 . . ?
C14 C15 H15C 109.5 . . ?
H15A C15 H15B 109.5 . . ?
H15A C15 H15C 109.5 . . ?
H15B C15 H15C 109.5 . . ?
C17 C16 S2 118.8(3) . . ?
C17 C16 C21 121.5(4) . . ?
C21 C16 S2 119.6(3) . . ?
C16 C17 H17 120.7 . . ?
C18 C17 C16 118.5(4) . . ?
C18 C17 H17 120.7 . . ?
C17 C18 H18 119.7 . . ?
C19 C18 C17 120.6(4) . . ?
C19 C18 H18 119.7 . . ?
C18 C19 H19 120.1 . . ?
C20 C19 C18 119.8(4) . . ?
C20 C19 H19 120.1 . . ?
C19 C20 H20 119.4 . . ?
C21 C20 C19 121.1(4) . . ?
C21 C20 H20 119.4 . . ?
C16 C21 H21 120.8 . . ?
C20 C21 C16 118.4(4) . . ?
C20 C21 H21 120.8 . . ?

loop_
_geom_bond_atom_site_label_1
_geom_bond_atom_site_label_2
_geom_bond_distance
_geom_bond_site_symmetry_2
_geom_bond_publ_flag
I1 C6 2.116(3) . ?
S1 S2 2.0748(13) . ?
S1 C10 1.783(4) . ?
S2 O1 1.436(3) . ?
S2 O2 1.436(3) . ?
S2 C16 1.768(4) . ?
C1 C2 1.410(5) . ?
C1 C6 1.404(5) . ?
C1 C9 1.495(5) . ?
C2 C3 1.386(5) . ?
C2 C7 1.509(5) . ?
C3 H3 0.9300 . ?
C3 C4 1.377(5) . ?
C4 H4 0.9300 . ?
C4 C5 1.393(5) . ?
C5 C6 1.393(5) . ?
C5 C8 1.506(5) . ?
C7 H7A 0.9600 . ?
C7 H7B 0.9600 . ?
C7 H7C 0.9600 . ?
C8 H8A 0.9600 . ?
C8 H8B 0.9600 . ?
C8 H8C 0.9600 . ?
C9 C10 1.397(5) . ?
C9 C14 1.416(5) . ?
C10 C11 1.394(5) . ?
C11 H11 0.9300 . ?
C11 C12 1.386(5) . ?
C12 H12 0.9300 . ?
C12 C13 1.382(5) . ?
C13 H13 0.9300 . ?
C13 C14 1.388(5) . ?
C14 C15 1.501(5) . ?
C15 H15A 0.9600 . ?
C15 H15B 0.9600 . ?
C15 H15C 0.9600 . ?
C16 C17 1.386(5) . ?
C16 C21 1.388(5) . ?
C17 H17 0.9300 . ?
C17 C18 1.385(5) . ?
C18 H18 0.9300 . ?
C18 C19 1.377(6) . ?
C19 H19 0.9300 . ?
C19 C20 1.376(6) . ?
C20 H20 0.9300 . ?
C20 C21 1.376(6) . ?
C21 H21 0.9300 . ?

loop_
_geom_torsion_atom_site_label_1
_geom_torsion_atom_site_label_2
_geom_torsion_atom_site_label_3
_geom_torsion_atom_site_label_4
_geom_torsion
_geom_torsion_site_symmetry_1
_geom_torsion_site_symmetry_2
_geom_torsion_site_symmetry_3
_geom_torsion_site_symmetry_4
_geom_torsion_publ_flag
S1 S2 C16 C17 62.8(3) . . . . ?
S1 S2 C16 C21 -120.7(3) . . . . ?
S1 C10 C11 C12 -177.8(3) . . . . ?
S2 S1 C10 C9 115.3(3) . . . . ?
S2 S1 C10 C11 -69.3(3) . . . . ?
S2 C16 C17 C18 174.8(3) . . . . ?
S2 C16 C21 C20 -175.4(3) . . . . ?
O1 S2 C16 C17 -177.9(3) . . . . ?
O1 S2 C16 C21 -1.5(3) . . . . ?
O2 S2 C16 C17 -46.5(3) . . . . ?
O2 S2 C16 C21 130.0(3) . . . . ?
C1 C2 C3 C4 -0.1(5) . . . . ?
C1 C9 C10 S1 -2.9(5) . . . . ?
C1 C9 C10 C11 -178.2(3) . . . . ?
C1 C9 C14 C13 179.9(3) . . . . ?
C1 C9 C14 C15 1.0(5) . . . . ?
C2 C1 C6 I1 -178.9(2) . . . . ?
C2 C1 C6 C5 -0.1(5) . . . . ?
C2 C1 C9 C10 -100.3(4) . . . . ?
C2 C1 C9 C14 80.6(4) . . . . ?
C2 C3 C4 C5 0.6(5) . . . . ?
C3 C4 C5 C6 -0.8(5) . . . . ?
C3 C4 C5 C8 178.3(3) . . . . ?
C4 C5 C6 I1 179.3(2) . . . . ?
C4 C5 C6 C1 0.5(5) . . . . ?
C6 C1 C2 C3 -0.1(5) . . . . ?
C6 C1 C2 C7 -178.9(3) . . . . ?
C6 C1 C9 C10 80.4(5) . . . . ?
C6 C1 C9 C14 -98.7(4) . . . . ?
C7 C2 C3 C4 178.6(3) . . . . ?
C8 C5 C6 I1 0.4(5) . . . . ?
C8 C5 C6 C1 -178.4(3) . . . . ?
C9 C1 C2 C3 -179.5(3) . . . . ?
C9 C1 C2 C7 1.8(5) . . . . ?
C9 C1 C6 I1 0.4(5) . . . . ?
C9 C1 C6 C5 179.2(3) . . . . ?
C9 C10 C11 C12 -2.5(6) . . . . ?
C10 C9 C14 C13 0.8(5) . . . . ?
C10 C9 C14 C15 -178.1(3) . . . . ?
C10 C11 C12 C13 2.4(6) . . . . ?
C11 C12 C13 C14 -0.8(5) . . . . ?
C12 C13 C14 C9 -0.9(5) . . . . ?
C12 C13 C14 C15 178.0(3) . . . . ?
C14 C9 C10 S1 176.2(3) . . . . ?
C14 C9 C10 C11 0.9(5) . . . . ?
C16 C17 C18 C19 0.4(6) . . . . ?
C17 C16 C21 C20 1.0(6) . . . . ?
C17 C18 C19 C20 1.3(6) . . . . ?
C18 C19 C20 C21 -2.0(6) . . . . ?
C19 C20 C21 C16 0.9(6) . . . . ?
C21 C16 C17 C18 -1.6(5) . . . . ?
